data_7054665
loop_
_publ_author_name
'Bustos, Carlos'
'Molins, Elies'
'C\'arcamo, Juan-Guillermo'
'Aguilar, Marcelo N.'
'S\'anchez, Christian'
'Moreno-Villoslada, Ignacio'
'Nishide, Hiroyuki'
'Mes\'ias-Salazar, Angela'
'Zarate, Ximena'
'Schott, Eduardo'

_publ_section_title
;
 New 3,4,5-trisubstituted isoxazole derivatives with potential biological
 properties
;
_journal_issue 6
_journal_name_full 'New J. Chem.'
_journal_page_first 4295
_journal_paper_doi 10.1039/C4NJ02427C
_journal_volume 39
_journal_year 2015
_chemical_compound_source 'synthesis as described'
_chemical_formula_moiety 'C11 H10 N4 O3'
_chemical_formula_sum 'C11 H10 N4 O3'
_chemical_formula_weight 246.23
_chemical_name_systematic
;
?
;
_space_group_IT_number 15
_symmetry_cell_setting monoclinic
_symmetry_Int_Tables_number 15
_symmetry_space_group_name_Hall '-C 2yc'
_symmetry_space_group_name_H-M 'C 1 2/c 1'
_atom_sites_solution_hydrogens geom
_atom_sites_solution_primary direct
_atom_sites_solution_secondary difmap
_audit_conform_dict_location ftp://ftp.iucr.org/pub/cif_core.dic
_audit_conform_dict_name cif_core.dic
_audit_conform_dict_version 2.3
_audit_creation_date 2010-04-28T19:12:23-00:00
_audit_creation_method 'WinGX routine CIF_UPDATE'
_audit_update_record
;
2012-05-17 deposited with the CCDC.
2015-02-09 downloaded from the CCDC.
;
_cell_angle_alpha 90
_cell_angle_beta 95.75(4)
_cell_angle_gamma 90
_cell_formula_units_Z 8
_cell_length_a 11.765(4)
_cell_length_b 11.314(6)
_cell_length_c 17.774(12)
_cell_measurement_reflns_used 25
_cell_measurement_temperature 294(2)
_cell_measurement_theta_max 13.7
_cell_measurement_theta_min 6.8
_cell_measurement_wavelength 0.71073
_cell_volume 2354(2)
_computing_cell_refinement 'CAD4 Express (Enraf Nonius, 1994)'
_computing_data_collection 'CAD4 Express (Enraf Nonius, 1994)'
_computing_data_reduction 'XCAD4 (Harms & Wocadlo, 1995)'
_computing_molecular_graphics 'Ortep-3 for Windows (Farrugia, 1997)'
_computing_publication_material 'WinGX publication routines (Farrugia, 1999)'
_computing_structure_refinement 'SHELXL-97 (Sheldrick, 1997)'
_computing_structure_solution 'SHELXS-86 (Sheldrick, 1986)'
_diffrn_ambient_temperature 294(2)
_diffrn_detector 'scintillation LiI'
_diffrn_detector_dtime 1.195
_diffrn_measured_fraction_theta_full 1
_diffrn_measured_fraction_theta_max 1
_diffrn_measurement_device '\k-geometry diffractometer'
_diffrn_measurement_device_type 'Enraf Nonius CAD4'
_diffrn_measurement_method 'non-profiled omega scans'
_diffrn_orient_matrix_type
;
x-axis points to radiation source
the matrix is specified in reciprocal space
;
_diffrn_orient_matrix_UB_11 0.000741
_diffrn_orient_matrix_UB_12 0.012945
_diffrn_orient_matrix_UB_13 0.055739
_diffrn_orient_matrix_UB_21 0.079821
_diffrn_orient_matrix_UB_22 0.030997
_diffrn_orient_matrix_UB_23 0.001861
_diffrn_orient_matrix_UB_31 -0.030356
_diffrn_orient_matrix_UB_32 0.081742
_diffrn_orient_matrix_UB_33 -0.009612
_diffrn_radiation_monochromator graphite
_diffrn_radiation_probe x-ray
_diffrn_radiation_type MoK\a
_diffrn_radiation_wavelength 0.71073
_diffrn_reflns_av_R_equivalents 0
_diffrn_reflns_av_unetI/netI 0.0652
_diffrn_reflns_limit_h_max 14
_diffrn_reflns_limit_h_min -14
_diffrn_reflns_limit_k_max 13
_diffrn_reflns_limit_k_min 0
_diffrn_reflns_limit_l_max 21
_diffrn_reflns_limit_l_min 0
_diffrn_reflns_number 2703
_diffrn_reflns_theta_full 25.98
_diffrn_reflns_theta_max 25.98
_diffrn_reflns_theta_min 2.3
_diffrn_source 'Enraf Nonius FR590'
_diffrn_standards_decay_% 0
_diffrn_standards_interval_time 60
_diffrn_standards_number 1
_exptl_absorpt_coefficient_mu 0.105
_exptl_absorpt_correction_T_max 0.9802
_exptl_absorpt_correction_T_min 0.5991
_exptl_absorpt_correction_type refdelf
_exptl_absorpt_process_details
;
Walker, N. & Stuart, D (1983) Acta. Cryst. A39, 158-166
;
_exptl_crystal_colour colorless
_exptl_crystal_density_diffrn 1.39
_exptl_crystal_density_method 'not measured'
_exptl_crystal_description prism
_exptl_crystal_F_000 1024
_exptl_crystal_size_max 0.38
_exptl_crystal_size_mid 0.24
_exptl_crystal_size_min 0.19
_refine_diff_density_max 0.216
_refine_diff_density_min -0.15
_refine_diff_density_rms 0.038
_refine_ls_extinction_method none
_refine_ls_goodness_of_fit_ref 1.017
_refine_ls_hydrogen_treatment constr
_refine_ls_matrix_type full
_refine_ls_number_parameters 165
_refine_ls_number_reflns 2303
_refine_ls_number_restraints 0
_refine_ls_restrained_S_all 1.017
_refine_ls_R_factor_all 0.1436
_refine_ls_R_factor_gt 0.0576
_refine_ls_shift/su_max 0
_refine_ls_shift/su_mean 0
_refine_ls_structure_factor_coef Fsqd
_refine_ls_weighting_details 'calc w=1/[\s^2^(Fo^2^)+(0.0700P)^2^+0.0000P] where P=(Fo^2^+2Fc^2^)/3'
_refine_ls_weighting_scheme calc
_refine_ls_wR_factor_gt 0.1374
_refine_ls_wR_factor_ref 0.1615
_reflns_number_gt 1102
_reflns_number_total 2303
_reflns_threshold_expression >2sigma(I)
_cod_data_source_file c4nj02427c2.cif
_cod_data_source_block xv3
_cod_depositor_comments 'Adding full bibliography for 7054664--7054665.cif.'
_cod_original_sg_symbol_H-M 'C 2/c'
_cod_database_code 7054665

loop_
_symmetry_equiv_pos_as_xyz
'x, y, z'
'-x, y, -z+1/2'
'x+1/2, y+1/2, z'
'-x+1/2, y+1/2, -z+1/2'
'-x, -y, -z'
'x, -y, z-1/2'
'-x+1/2, -y+1/2, -z'
'x+1/2, -y+1/2, z-1/2'

loop_
_atom_site_label
_atom_site_type_symbol
_atom_site_fract_x
_atom_site_fract_y
_atom_site_fract_z
_atom_site_U_iso_or_equiv
_atom_site_adp_type
_atom_site_occupancy
_atom_site_symmetry_multiplicity
_atom_site_calc_flag
_atom_site_refinement_flags
C1 C 0.9720(3) 0.1401(3) 0.43730(17) 0.0564(8) Uani 1 1 d .
C2 C 0.9755(3) 0.0695(3) 0.3763(2) 0.0632(9) Uani 1 1 d .
C5 C 1.0641(3) 0.2214(3) 0.43315(19) 0.0655(9) Uani 1 1 d .
C6 C 0.8197(2) 0.1833(3) 0.59509(17) 0.0513(7) Uani 1 1 d .
C7 C 0.8245(2) 0.2611(3) 0.65592(16) 0.0500(8) Uani 1 1 d .
C8 C 0.7531(2) 0.2552(3) 0.71216(17) 0.0582(8) Uani 1 1 d .
H8 H 0.7591 0.3094 0.7517 0.07 Uiso 1 1 calc R
C9 C 0.6726(3) 0.1671(3) 0.7084(2) 0.0703(10) Uani 1 1 d .
H9 H 0.6233 0.1605 0.746 0.084 Uiso 1 1 calc R
C10 C 0.6649(3) 0.0885(3) 0.6491(2) 0.0767(11) Uani 1 1 d .
H10 H 0.6101 0.029 0.6471 0.092 Uiso 1 1 calc R
C11 C 0.7370(3) 0.0960(3) 0.59210(19) 0.0675(9) Uani 1 1 d .
H11 H 0.7298 0.0426 0.5521 0.081 Uiso 1 1 calc R
C21 C 0.9044(3) -0.0303(3) 0.34632(18) 0.0813(11) Uani 1 1 d .
H21A H 0.8624 -0.0076 0.2994 0.122 Uiso 1 1 calc R
H21B H 0.852 -0.0517 0.3821 0.122 Uiso 1 1 calc R
H21C H 0.9525 -0.0965 0.3379 0.122 Uiso 1 1 calc R
C51 C 1.1034(3) 0.3216(3) 0.4832(2) 0.0835(11) Uani 1 1 d .
H51A H 1.1676 0.3593 0.4638 0.125 Uiso 1 1 calc R
H51B H 1.1256 0.2926 0.5333 0.125 Uiso 1 1 calc R
H51C H 1.0425 0.3777 0.4848 0.125 Uiso 1 1 calc R
N1 N 0.8932(2) 0.1246(2) 0.48937(15) 0.0579(7) Uani 1 1 d .
N2 N 0.89835(19) 0.2019(2) 0.54042(14) 0.0548(7) Uani 1 1 d .
O3 O 1.0613(2) 0.1026(2) 0.33682(13) 0.0844(8) Uani 1 1 d .
N7 N 0.9132(3) 0.3528(2) 0.66119(15) 0.0600(7) Uani 1 1 d .
O1 O 1.0128(2) 0.3231(2) 0.66607(14) 0.0804(8) Uani 1 1 d .
O2 O 0.8824(2) 0.4530(2) 0.66238(18) 0.1103(11) Uani 1 1 d .
N4 N 1.1184(3) 0.2006(3) 0.37431(17) 0.0820(9) Uani 1 1 d .

loop_
_atom_site_aniso_label
_atom_site_aniso_U_11
_atom_site_aniso_U_22
_atom_site_aniso_U_33
_atom_site_aniso_U_23
_atom_site_aniso_U_13
_atom_site_aniso_U_12
C1 0.0597(19) 0.058(2) 0.0508(19) -0.0017(16) 0.0036(16) 0.0082(16)
C2 0.065(2) 0.063(2) 0.061(2) -0.0011(18) 0.0006(17) 0.0155(17)
C5 0.067(2) 0.076(2) 0.054(2) 0.0021(18) 0.0083(17) 0.0030(19)
C6 0.0451(16) 0.0536(18) 0.0548(19) 0.0085(16) 0.0028(14) -0.0020(15)
C7 0.0457(16) 0.0472(17) 0.057(2) 0.0062(15) 0.0071(14) -0.0030(14)
C8 0.0536(18) 0.065(2) 0.058(2) 0.0053(17) 0.0116(15) 0.0006(16)
C9 0.056(2) 0.082(2) 0.075(3) 0.016(2) 0.0154(17) -0.0061(19)
C10 0.059(2) 0.072(2) 0.099(3) 0.014(2) 0.004(2) -0.0193(18)
C11 0.064(2) 0.063(2) 0.076(2) -0.0039(18) 0.0056(18) -0.0161(18)
C21 0.089(3) 0.077(3) 0.076(3) -0.015(2) -0.004(2) 0.014(2)
C51 0.079(2) 0.088(3) 0.084(3) -0.011(2) 0.014(2) -0.023(2)
N1 0.0596(16) 0.0584(17) 0.0547(16) -0.0015(14) 0.0013(13) 0.0024(13)
N2 0.0564(15) 0.0585(16) 0.0499(15) -0.0015(14) 0.0068(12) -0.0030(13)
O3 0.0878(18) 0.104(2) 0.0630(16) -0.0107(15) 0.0151(14) 0.0134(16)
N7 0.0594(17) 0.0534(18) 0.0694(19) -0.0064(14) 0.0175(13) -0.0037(14)
O1 0.0536(14) 0.0873(18) 0.1009(19) -0.0152(14) 0.0105(13) -0.0101(13)
O2 0.094(2) 0.0515(15) 0.188(3) -0.0071(18) 0.0317(19) -0.0049(15)
N4 0.085(2) 0.096(2) 0.067(2) -0.0082(18) 0.0154(16) -0.0087(19)

loop_
_atom_type_symbol
_atom_type_description
_atom_type_scat_dispersion_real
_atom_type_scat_dispersion_imag
_atom_type_scat_source
C C 0.0033 0.0016 'International Tables Vol C Tables 4.2.6.8 and 6.1.1.4'
H H 0 0 'International Tables Vol C Tables 4.2.6.8 and 6.1.1.4'
N N 0.0061 0.0033 'International Tables Vol C Tables 4.2.6.8 and 6.1.1.4'
O O 0.0106 0.006 'International Tables Vol C Tables 4.2.6.8 and 6.1.1.4'

loop_
_geom_angle_atom_site_label_1
_geom_angle_atom_site_label_2
_geom_angle_atom_site_label_3
_geom_angle
C2 C1 N1 122.5(3)
C2 C1 C5 104.8(3)
N1 C1 C5 132.7(3)
O3 C2 C1 109.9(3)
O3 C2 C21 117.1(3)
C1 C2 C21 133.0(3)
N4 C5 C1 111.2(3)
N4 C5 C51 118.1(3)
C1 C5 C51 130.7(3)
C11 C6 C7 117.1(3)
C11 C6 N2 125.6(3)
C7 C6 N2 117.3(3)
C8 C7 C6 123.8(3)
C8 C7 N7 118.1(3)
C6 C7 N7 118.1(2)
C7 C8 C9 118.1(3)
C8 C9 C10 119.9(3)
C9 C10 C11 121.5(3)
C6 C11 C10 119.7(3)
N2 N1 C1 114.0(3)
N1 N2 C6 113.7(3)
C2 O3 N4 108.5(3)
O2 N7 O1 123.7(3)
O2 N7 C7 117.3(3)
O1 N7 C7 119.0(3)
C5 N4 O3 105.7(3)

loop_
_geom_bond_atom_site_label_1
_geom_bond_atom_site_label_2
_geom_bond_distance
C1 C2 1.351(4)
C1 N1 1.385(4)
C1 C5 1.429(4)
C2 O3 1.339(4)
C2 C21 1.472(5)
C5 N4 1.300(4)
C5 C51 1.485(4)
C6 C11 1.384(4)
C6 C7 1.391(4)
C6 N2 1.423(4)
C7 C8 1.370(4)
C7 N7 1.468(4)
C8 C9 1.372(4)
C9 C10 1.376(5)
C10 C11 1.387(5)
N1 N2 1.257(3)
O3 N4 1.426(4)
N7 O2 1.191(3)
N7 O1 1.214(3)

loop_
_geom_torsion_atom_site_label_1
_geom_torsion_atom_site_label_2
_geom_torsion_atom_site_label_3
_geom_torsion_atom_site_label_4
_geom_torsion
N1 C1 C2 O3 -178.5(3)
C5 C1 C2 O3 -0.1(3)
N1 C1 C2 C21 2.8(5)
C5 C1 C2 C21 -178.8(3)
C2 C1 C5 N4 -0.2(4)
N1 C1 C5 N4 178.0(3)
C2 C1 C5 C51 179.0(3)
N1 C1 C5 C51 -2.9(6)
C11 C6 C7 C8 0.4(4)
N2 C6 C7 C8 178.9(3)
C11 C6 C7 N7 178.7(3)
N2 C6 C7 N7 -2.8(4)
C6 C7 C8 C9 0.3(4)
N7 C7 C8 C9 -178.0(3)
C7 C8 C9 C10 -0.5(5)
C8 C9 C10 C11 -0.1(5)
C7 C6 C11 C10 -0.9(4)
N2 C6 C11 C10 -179.4(3)
C9 C10 C11 C6 0.8(5)
C2 C1 N1 N2 -176.5(3)
C5 C1 N1 N2 5.6(5)
C1 N1 N2 C6 -178.1(2)
C11 C6 N2 N1 -5.2(4)
C7 C6 N2 N1 176.4(3)
C1 C2 O3 N4 0.4(3)
C21 C2 O3 N4 179.3(2)
C8 C7 N7 O2 -59.9(4)
C6 C7 N7 O2 121.7(3)
C8 C7 N7 O1 118.2(3)
C6 C7 N7 O1 -60.2(4)
C1 C5 N4 O3 0.4(4)
C51 C5 N4 O3 -178.9(3)
C2 O3 N4 C5 -0.5(3)
